data_4332549
loop_
_publ_author_name
'Salvador, James R.'
'Kanatzidis, Mercouri G.'

_publ_section_title
;
 Indium Flux Synthesis of RE4Ni2InGe4(RE = Dy, Ho, Er, and Tm):&#x00A0; An
 Ordered Quaternary Variation on the Binary Phase Mg5Si6
;
_journal_issue 18
_journal_name_full 'Inorganic Chemistry'
_journal_page_first 7091
_journal_page_last 7099
_journal_paper_doi 10.1021/ic0605017
_journal_volume 45
_journal_year 2006
_chemical_formula_sum 'Ge4 Ho4 In Ni2'
_chemical_formula_weight 1182.32
_chemical_name_systematic
; 
 ? 
;
_space_group_IT_number 12
_symmetry_space_group_name_Hall '-C 2y'
_symmetry_space_group_name_H-M 'C 1 2/m 1'
_atom_sites_solution_hydrogens geom
_atom_sites_solution_primary direct
_atom_sites_solution_secondary difmap
_audit_creation_method SHELXL-97
_cell_angle_alpha 90.00
_cell_angle_beta 108.600(3)
_cell_angle_gamma 90.00
_cell_formula_units_Z 2
_cell_length_a 15.373(4)
_cell_length_b 4.2101(9)
_cell_length_c 6.9935(15)
_cell_measurement_temperature 293(2)
_cell_volume 428.99(17)
_computing_structure_refinement 'SHELXL-97 (Sheldrick, 1997)'
_computing_structure_solution 'SHELXS-97 (Sheldrick, 1990)'
_diffrn_ambient_temperature 293(2)
_diffrn_measured_fraction_theta_full 0.912
_diffrn_measured_fraction_theta_max 0.912
_diffrn_radiation_monochromator graphite
_diffrn_radiation_source 'fine-focus sealed tube'
_diffrn_radiation_type MoK\a
_diffrn_radiation_wavelength 0.71073
_diffrn_reflns_av_R_equivalents 0.0256
_diffrn_reflns_av_sigmaI/netI 0.0300
_diffrn_reflns_limit_h_max 19
_diffrn_reflns_limit_h_min -19
_diffrn_reflns_limit_k_max 5
_diffrn_reflns_limit_k_min -5
_diffrn_reflns_limit_l_max 9
_diffrn_reflns_limit_l_min -9
_diffrn_reflns_number 1779
_diffrn_reflns_theta_full 28.13
_diffrn_reflns_theta_max 28.13
_diffrn_reflns_theta_min 2.80
_exptl_absorpt_coefficient_mu 57.013
_exptl_absorpt_correction_type empirical
_exptl_crystal_colour Silver
_exptl_crystal_density_diffrn 9.153
_exptl_crystal_density_method 'not measured'
_exptl_crystal_description Rod
_exptl_crystal_F_000 1002
_exptl_crystal_size_max 0.08
_exptl_crystal_size_mid 0.015
_exptl_crystal_size_min 0.01
_refine_diff_density_max 2.778
_refine_diff_density_min -2.507
_refine_diff_density_rms 0.525
_refine_ls_extinction_coef 0.00124(14)
_refine_ls_extinction_expression Fc^*^=kFc[1+0.001xFc^2^\l^3^/sin(2\q)]^-1/4^
_refine_ls_extinction_method SHELXL
_refine_ls_goodness_of_fit_ref 1.242
_refine_ls_hydrogen_treatment none
_refine_ls_matrix_type full
_refine_ls_number_parameters 36
_refine_ls_number_reflns 549
_refine_ls_number_restraints 0
_refine_ls_restrained_S_all 1.242
_refine_ls_R_factor_all 0.0302
_refine_ls_R_factor_gt 0.0281
_refine_ls_shift/su_max 0.001
_refine_ls_shift/su_mean 0.000
_refine_ls_structure_factor_coef Fsqd
_refine_ls_weighting_details 'calc w=1/[\s^2^(Fo^2^)+(0.0241P)^2^+19.3135P] where P=(Fo^2^+2Fc^2^)/3'
_refine_ls_weighting_scheme calc
_refine_ls_wR_factor_gt 0.0671
_refine_ls_wR_factor_ref 0.0679
_reflns_number_gt 525
_reflns_number_total 549
_reflns_threshold_expression >2sigma(I)
_cod_data_source_file ic0605017sup3.cif
_cod_data_source_block honige2c
_cod_original_cell_volume 428.99(16)
_cod_original_sg_symbol_H-M C2/m
_cod_database_code 4332549

loop_
_symmetry_equiv_pos_as_xyz
'x, y, z'
'-x, y, -z'
'x+1/2, y+1/2, z'
'-x+1/2, y+1/2, -z'
'-x, -y, -z'
'x, -y, z'
'-x+1/2, -y+1/2, -z'
'x+1/2, -y+1/2, z'

loop_
_atom_site_label
_atom_site_type_symbol
_atom_site_fract_x
_atom_site_fract_y
_atom_site_fract_z
_atom_site_U_iso_or_equiv
_atom_site_adp_type
_atom_site_occupancy
_atom_site_symmetry_multiplicity
_atom_site_calc_flag
_atom_site_refinement_flags
Ho1 Ho 0.40864(4) 0.0000 0.61004(9) 0.0065(2) Uani 1 2 d S
Ho2 Ho 0.34464(4) 0.0000 1.06289(9) 0.0066(2) Uani 1 2 d S
In In 0.5000 -0.5000 1.0000 0.0095(3) Uani 1 4 d S
Ge1 Ge 0.20256(10) 0.0000 0.2683(2) 0.0072(3) Uani 1 2 d S
Ge2 Ge 0.56447(10) -0.5000 0.6620(2) 0.0071(3) Uani 1 2 d S
Ni Ni 0.21701(12) 0.0000 0.6427(3) 0.0097(4) Uani 1 2 d S

loop_
_atom_site_aniso_label
_atom_site_aniso_U_11
_atom_site_aniso_U_22
_atom_site_aniso_U_33
_atom_site_aniso_U_23
_atom_site_aniso_U_13
_atom_site_aniso_U_12
Ho1 0.0080(4) 0.0057(4) 0.0065(4) 0.000 0.0034(3) 0.000
Ho2 0.0082(4) 0.0065(4) 0.0049(4) 0.000 0.0018(3) 0.000
In 0.0110(7) 0.0098(7) 0.0088(7) 0.000 0.0050(6) 0.000
Ge1 0.0090(7) 0.0054(7) 0.0081(7) 0.000 0.0038(6) 0.000
Ge2 0.0090(7) 0.0066(7) 0.0060(7) 0.000 0.0027(6) 0.000
Ni 0.0082(9) 0.0080(9) 0.0118(9) 0.000 0.0014(7) 0.000

loop_
_atom_type_symbol
_atom_type_description
_atom_type_scat_dispersion_real
_atom_type_scat_dispersion_imag
_atom_type_scat_source
Ni Ni 0.3393 1.1124 'International Tables Vol C Tables 4.2.6.8 and 6.1.1.4'
Ge Ge 0.1547 1.8001 'International Tables Vol C Tables 4.2.6.8 and 6.1.1.4'
In In -0.7276 1.3100 'International Tables Vol C Tables 4.2.6.8 and 6.1.1.4'
Ho Ho -0.2175 4.6783 'International Tables Vol C Tables 4.2.6.8 and 6.1.1.4'

loop_
_geom_angle_atom_site_label_1
_geom_angle_atom_site_label_2
_geom_angle_atom_site_label_3
_geom_angle
_geom_angle_site_symmetry_1
_geom_angle_site_symmetry_3
Ge2 Ho1 Ge2 90.91(5) 5_646 5_656
Ge2 Ho1 Ge1 83.81(3) 5_646 7_546
Ge2 Ho1 Ge1 153.12(5) 5_656 7_546
Ge2 Ho1 Ge1 153.12(5) 5_646 7_556
Ge2 Ho1 Ge1 83.81(3) 5_656 7_556
Ge1 Ho1 Ge1 89.09(5) 7_546 7_556
Ge2 Ho1 Ni 47.20(4) 5_646 7_546
Ge2 Ho1 Ni 108.34(5) 5_656 7_546
Ge1 Ho1 Ni 50.26(5) 7_546 7_546
Ge1 Ho1 Ni 109.83(5) 7_556 7_546
Ge2 Ho1 Ni 108.34(5) 5_646 7_556
Ge2 Ho1 Ni 47.20(4) 5_656 7_556
Ge1 Ho1 Ni 109.83(5) 7_546 7_556
Ge1 Ho1 Ni 50.26(5) 7_556 7_556
Ni Ho1 Ni 88.45(5) 7_546 7_556
Ge2 Ho1 Ni 112.85(4) 5_646 .
Ge2 Ho1 Ni 112.85(4) 5_656 .
Ge1 Ho1 Ni 47.34(3) 7_546 .
Ge1 Ho1 Ni 47.34(3) 7_556 .
Ni Ho1 Ni 65.66(5) 7_546 .
Ni Ho1 Ni 65.66(5) 7_556 .
Ge2 Ho1 Ge2 107.20(3) 5_646 1_565
Ge2 Ho1 Ge2 48.29(5) 5_656 1_565
Ge1 Ho1 Ge2 157.72(5) 7_546 1_565
Ge1 Ho1 Ge2 88.81(3) 7_556 1_565
Ni Ho1 Ge2 149.59(5) 7_546 1_565
Ni Ho1 Ge2 85.52(4) 7_556 1_565
Ni Ho1 Ge2 136.09(2) . 1_565
Ge2 Ho1 Ge2 48.29(5) 5_646 .
Ge2 Ho1 Ge2 107.20(3) 5_656 .
Ge1 Ho1 Ge2 88.81(3) 7_546 .
Ge1 Ho1 Ge2 157.72(5) 7_556 .
Ni Ho1 Ge2 85.52(4) 7_546 .
Ni Ho1 Ge2 149.59(5) 7_556 .
Ni Ho1 Ge2 136.09(2) . .
Ge2 Ho1 Ge2 84.80(4) 1_565 .
Ge2 Ho1 Ge1 80.39(4) 5_646 .
Ge2 Ho1 Ge1 80.39(4) 5_656 .
Ge1 Ho1 Ge1 72.75(4) 7_546 .
Ge1 Ho1 Ge1 72.75(4) 7_556 .
Ni Ho1 Ge1 44.73(3) 7_546 .
Ni Ho1 Ge1 44.73(3) 7_556 .
Ni Ho1 Ge1 47.38(5) . .
Ge2 Ho1 Ge1 127.40(3) 1_565 .
Ge2 Ho1 Ge1 127.40(3) . .
Ge2 Ho1 In 148.99(4) 5_646 1_565
Ge2 Ho1 In 88.19(3) 5_656 1_565
Ge1 Ho1 In 109.65(3) 7_546 1_565
Ge1 Ho1 In 57.41(3) 7_556 1_565
Ni Ho1 In 158.70(4) 7_546 1_565
Ni Ho1 In 93.55(3) 7_556 1_565
Ni Ho1 In 95.92(3) . 1_565
Ge2 Ho1 In 51.64(3) 1_565 1_565
Ge2 Ho1 In 102.72(3) . 1_565
Ge1 Ho1 In 129.80(2) . 1_565
Ge2 Ho1 In 88.19(3) 5_646 .
Ge2 Ho1 In 148.99(4) 5_656 .
Ge1 Ho1 In 57.41(3) 7_546 .
Ge1 Ho1 In 109.65(3) 7_556 .
Ni Ho1 In 93.55(3) 7_546 .
Ni Ho1 In 158.70(4) 7_556 .
Ni Ho1 In 95.92(3) . .
Ge2 Ho1 In 102.72(3) 1_565 .
Ge2 Ho1 In 51.64(3) . .
Ge1 Ho1 In 129.80(2) . .
In Ho1 In 77.15(2) 1_565 .
Ge2 Ho2 Ge2 93.38(5) 5_657 5_647
Ge2 Ho2 Ni 133.24(2) 5_657 .
Ge2 Ho2 Ni 133.24(2) 5_647 .
Ge2 Ho2 Ge1 87.26(4) 5_657 1_556
Ge2 Ho2 Ge1 87.26(4) 5_647 1_556
Ni Ho2 Ge1 97.06(5) . 1_556
Ge2 Ho2 Ge1 163.20(5) 5_657 7_546
Ge2 Ho2 Ge1 87.14(4) 5_647 7_546
Ni Ho2 Ge1 47.48(3) . 7_546
Ge1 Ho2 Ge1 109.54(4) 1_556 7_546
Ge2 Ho2 Ge1 87.14(4) 5_657 7_556
Ge2 Ho2 Ge1 163.20(5) 5_647 7_556
Ni Ho2 Ge1 47.48(3) . 7_556
Ge1 Ho2 Ge1 109.54(3) 1_556 7_556
Ge1 Ho2 Ge1 87.59(5) 7_546 7_556
Ge2 Ho2 Ni 44.96(4) 5_657 7_557
Ge2 Ho2 Ni 102.95(4) 5_647 7_557
Ni Ho2 Ni 112.85(4) . 7_557
Ge1 Ho2 Ni 45.13(3) 1_556 7_557
Ge1 Ho2 Ni 150.87(5) 7_546 7_557
Ge1 Ho2 Ni 89.27(4) 7_556 7_557
Ge2 Ho2 Ni 102.95(4) 5_657 7_547
Ge2 Ho2 Ni 44.96(4) 5_647 7_547
Ni Ho2 Ni 112.85(4) . 7_547
Ge1 Ho2 Ni 45.13(3) 1_556 7_547
Ge1 Ho2 Ni 89.27(4) 7_546 7_547
Ge1 Ho2 Ni 150.87(5) 7_556 7_547
Ni Ho2 Ni 79.61(5) 7_557 7_547
Ge2 Ho2 In 53.90(3) 5_657 1_565
Ge2 Ho2 In 109.54(3) 5_647 1_565
Ni Ho2 In 98.36(3) . 1_565
Ge1 Ho2 In 137.335(17) 1_556 1_565
Ge1 Ho2 In 110.20(3) 7_546 1_565
Ge1 Ho2 In 57.77(3) 7_556 1_565
Ni Ho2 In 92.31(3) 7_557 1_565
Ni Ho2 In 148.53(4) 7_547 1_565
Ge2 Ho2 In 109.54(3) 5_657 .
Ge2 Ho2 In 53.90(3) 5_647 .
Ni Ho2 In 98.36(3) . .
Ge1 Ho2 In 137.335(17) 1_556 .
Ge1 Ho2 In 57.77(3) 7_546 .
Ge1 Ho2 In 110.20(3) 7_556 .
Ni Ho2 In 148.53(4) 7_557 .
Ni Ho2 In 92.31(3) 7_547 .
In Ho2 In 78.80(2) 1_565 .
Ge2 Ho2 Ho2 142.95(4) 5_657 7_547
Ge2 Ho2 Ho2 85.14(3) 5_647 7_547
Ni Ho2 Ho2 60.84(3) . 7_547
Ge1 Ho2 Ho2 55.70(3) 1_556 7_547
Ge1 Ho2 Ho2 53.84(3) 7_546 7_547
Ge1 Ho2 Ho2 104.46(4) 7_556 7_547
Ni Ho2 Ho2 99.28(4) 7_557 7_547
Ni Ho2 Ho2 52.01(3) 7_547 7_547
In Ho2 Ho2 158.85(3) 1_565 7_547
In Ho2 Ho2 99.350(19) . 7_547
Ge2 Ho2 Ho2 85.14(3) 5_657 7_557
Ge2 Ho2 Ho2 142.95(4) 5_647 7_557
Ni Ho2 Ho2 60.84(3) . 7_557
Ge1 Ho2 Ho2 55.70(3) 1_556 7_557
Ge1 Ho2 Ho2 104.46(4) 7_546 7_557
Ge1 Ho2 Ho2 53.84(3) 7_556 7_557
Ni Ho2 Ho2 52.01(3) 7_557 7_557
Ni Ho2 Ho2 99.28(4) 7_547 7_557
In Ho2 Ho2 99.350(19) 1_565 7_557
In Ho2 Ho2 158.85(3) . 7_557
Ho2 Ho2 Ho2 74.70(3) 7_547 7_557
Ge2 In Ge2 180.0 5_647 .
Ge2 In Ge1 87.35(4) 5_647 7_546
Ge2 In Ge1 92.65(4) . 7_546
Ge2 In Ge1 92.65(4) 5_647 3_546
Ge2 In Ge1 87.35(4) . 3_546
Ge1 In Ge1 180.0 7_546 3_546
Ge2 In Ho2 55.41(2) 5_647 1_545
Ge2 In Ho2 124.59(2) . 1_545
Ge1 In Ho2 56.63(2) 7_546 1_545
Ge1 In Ho2 123.37(2) 3_546 1_545
Ge2 In Ho2 55.41(2) 5_647 .
Ge2 In Ho2 124.59(2) . .
Ge1 In Ho2 56.63(2) 7_546 .
Ge1 In Ho2 123.37(2) 3_546 .
Ho2 In Ho2 78.80(2) 1_545 .
Ge2 In Ho2 124.59(2) 5_647 5_657
Ge2 In Ho2 55.41(2) . 5_657
Ge1 In Ho2 123.37(2) 7_546 5_657
Ge1 In Ho2 56.63(2) 3_546 5_657
Ho2 In Ho2 180.000(15) 1_545 5_657
Ho2 In Ho2 101.20(2) . 5_657
Ge2 In Ho2 124.59(2) 5_647 5_647
Ge2 In Ho2 55.41(2) . 5_647
Ge1 In Ho2 123.37(2) 7_546 5_647
Ge1 In Ho2 56.63(2) 3_546 5_647
Ho2 In Ho2 101.20(2) 1_545 5_647
Ho2 In Ho2 180.0 . 5_647
Ho2 In Ho2 78.80(2) 5_657 5_647
Ge2 In Ho1 120.44(3) 5_647 1_545
Ge2 In Ho1 59.56(3) . 1_545
Ge1 In Ho1 55.16(2) 7_546 1_545
Ge1 In Ho1 124.84(2) 3_546 1_545
Ho2 In Ho1 65.148(17) 1_545 1_545
Ho2 In Ho1 111.793(18) . 1_545
Ho2 In Ho1 114.852(17) 5_657 1_545
Ho2 In Ho1 68.207(18) 5_647 1_545
Ge2 In Ho1 59.56(3) 5_647 5_657
Ge2 In Ho1 120.44(3) . 5_657
Ge1 In Ho1 124.84(2) 7_546 5_657
Ge1 In Ho1 55.16(2) 3_546 5_657
Ho2 In Ho1 114.852(17) 1_545 5_657
Ho2 In Ho1 68.207(18) . 5_657
Ho2 In Ho1 65.148(17) 5_657 5_657
Ho2 In Ho1 111.793(18) 5_647 5_657
Ho1 In Ho1 180.0 1_545 5_657
Ge2 In Ho1 120.44(3) 5_647 .
Ge2 In Ho1 59.56(3) . .
Ge1 In Ho1 55.16(2) 7_546 .
Ge1 In Ho1 124.84(2) 3_546 .
Ho2 In Ho1 111.793(18) 1_545 .
Ho2 In Ho1 65.148(17) . .
Ho2 In Ho1 68.207(18) 5_657 .
Ho2 In Ho1 114.852(17) 5_647 .
Ho1 In Ho1 77.15(2) 1_545 .
Ho1 In Ho1 102.85(2) 5_657 .
Ge2 In Ho1 59.56(3) 5_647 5_647
Ge2 In Ho1 120.44(3) . 5_647
Ge1 In Ho1 124.84(2) 7_546 5_647
Ge1 In Ho1 55.16(2) 3_546 5_647
Ho2 In Ho1 68.207(18) 1_545 5_647
Ho2 In Ho1 114.852(17) . 5_647
Ho2 In Ho1 111.793(18) 5_657 5_647
Ho2 In Ho1 65.148(17) 5_647 5_647
Ho1 In Ho1 102.85(2) 1_545 5_647
Ho1 In Ho1 77.15(2) 5_657 5_647
Ho1 In Ho1 180.0 . 5_647
Ni Ge1 Ni 120.89(10) 7_556 7_546
Ni Ge1 Ni 82.32(6) 7_556 .
Ni Ge1 Ni 82.32(6) 7_546 .
Ni Ge1 Ho2 74.35(5) 7_556 1_554
Ni Ge1 Ho2 74.35(5) 7_546 1_554
Ni Ge1 Ho2 131.14(7) . 1_554
Ni Ge1 Ho1 145.89(7) 7_556 7_546
Ni Ge1 Ho1 66.89(5) 7_546 7_546
Ni Ge1 Ho1 65.22(4) . 7_546
Ho2 Ge1 Ho1 135.22(2) 1_554 7_546
Ni Ge1 Ho1 66.89(5) 7_556 7_556
Ni Ge1 Ho1 145.89(7) 7_546 7_556
Ni Ge1 Ho1 65.22(4) . 7_556
Ho2 Ge1 Ho1 135.22(2) 1_554 7_556
Ho1 Ge1 Ho1 89.09(5) 7_546 7_556
Ni Ge1 Ho2 140.89(7) 7_556 7_546
Ni Ge1 Ho2 64.65(5) 7_546 7_546
Ni Ge1 Ho2 134.57(3) . 7_546
Ho2 Ge1 Ho2 70.46(3) 1_554 7_546
Ho1 Ge1 Ho2 73.22(3) 7_546 7_546
Ho1 Ge1 Ho2 133.02(6) 7_556 7_546
Ni Ge1 Ho2 64.65(5) 7_556 7_556
Ni Ge1 Ho2 140.89(7) 7_546 7_556
Ni Ge1 Ho2 134.57(3) . 7_556
Ho2 Ge1 Ho2 70.46(3) 1_554 7_556
Ho1 Ge1 Ho2 133.02(6) 7_546 7_556
Ho1 Ge1 Ho2 73.22(3) 7_556 7_556
Ho2 Ge1 Ho2 87.59(5) 7_546 7_556
Ni Ge1 In 119.40(5) 7_556 3_454
Ni Ge1 In 119.40(5) 7_546 3_454
Ni Ge1 In 111.39(7) . 3_454
Ho2 Ge1 In 117.47(5) 1_554 3_454
Ho1 Ge1 In 67.43(3) 7_546 3_454
Ho1 Ge1 In 67.43(3) 7_556 3_454
Ho2 Ge1 In 65.60(3) 7_546 3_454
Ho2 Ge1 In 65.60(3) 7_556 3_454
Ni Ge1 Ho1 61.36(5) 7_556 .
Ni Ge1 Ho1 61.36(5) 7_546 .
Ni Ge1 Ho1 60.60(5) . .
Ho2 Ge1 Ho1 70.54(4) 1_554 .
Ho1 Ge1 Ho1 107.25(4) 7_546 .
Ho1 Ge1 Ho1 107.25(4) 7_556 .
Ho2 Ge1 Ho1 119.45(4) 7_546 .
Ho2 Ge1 Ho1 119.45(4) 7_556 .
In Ge1 Ho1 171.99(5) 3_454 .
Ni Ge2 Ge2 117.31(10) 3_545 5_646
Ni Ge2 In 130.98(7) 3_545 .
Ge2 Ge2 In 111.70(8) 5_646 .
Ni Ge2 Ho2 76.30(5) 3_545 5_657
Ge2 Ge2 Ho2 132.90(3) 5_646 5_657
In Ge2 Ho2 70.69(4) . 5_657
Ni Ge2 Ho2 76.30(5) 3_545 5_647
Ge2 Ge2 Ho2 132.90(3) 5_646 5_647
In Ge2 Ho2 70.69(4) . 5_647
Ho2 Ge2 Ho2 93.38(5) 5_657 5_647
Ni Ge2 Ho1 67.82(4) 3_545 5_646
Ge2 Ge2 Ho1 69.39(5) 5_646 5_646
In Ge2 Ho1 133.94(2) . 5_646
Ho2 Ge2 Ho1 144.07(6) 5_657 5_646
Ho2 Ge2 Ho1 76.86(3) 5_647 5_646
Ni Ge2 Ho1 67.82(4) 3_545 5_656
Ge2 Ge2 Ho1 69.39(5) 5_646 5_656
In Ge2 Ho1 133.94(2) . 5_656
Ho2 Ge2 Ho1 76.86(3) 5_657 5_656
Ho2 Ge2 Ho1 144.07(6) 5_647 5_656
Ho1 Ge2 Ho1 90.91(5) 5_646 5_656
Ni Ge2 Ho1 136.32(3) 3_545 1_545
Ge2 Ge2 Ho1 62.32(4) 5_646 1_545
In Ge2 Ho1 68.80(3) . 1_545
Ho2 Ge2 Ho1 139.29(6) 5_657 1_545
Ho2 Ge2 Ho1 77.10(3) 5_647 1_545
Ho1 Ge2 Ho1 72.80(3) 5_646 1_545
Ho1 Ge2 Ho1 131.71(5) 5_656 1_545
Ni Ge2 Ho1 136.32(3) 3_545 .
Ge2 Ge2 Ho1 62.32(4) 5_646 .
In Ge2 Ho1 68.80(3) . .
Ho2 Ge2 Ho1 77.10(3) 5_657 .
Ho2 Ge2 Ho1 139.29(6) 5_647 .
Ho1 Ge2 Ho1 131.71(5) 5_646 .
Ho1 Ge2 Ho1 72.80(3) 5_656 .
Ho1 Ge2 Ho1 84.80(4) 1_545 .
Ge2 Ni Ge1 114.54(5) 3_455 7_556
Ge2 Ni Ge1 114.54(5) 3_455 7_546
Ge1 Ni Ge1 120.89(10) 7_556 7_546
Ge2 Ni Ge1 106.94(8) 3_455 .
Ge1 Ni Ge1 97.68(6) 7_556 .
Ge1 Ni Ge1 97.68(6) 7_546 .
Ge2 Ni Ho2 107.14(8) 3_455 .
Ge1 Ni Ho2 67.87(5) 7_556 .
Ge1 Ni Ho2 67.87(5) 7_546 .
Ge1 Ni Ho2 145.92(8) . .
Ge2 Ni Ho1 64.99(5) 3_455 7_546
Ge1 Ni Ho1 159.44(8) 7_556 7_546
Ge1 Ni Ho1 73.91(4) 7_546 7_546
Ge1 Ni Ho1 64.52(4) . 7_546
Ho2 Ni Ho1 132.65(3) . 7_546
Ge2 Ni Ho1 64.99(5) 3_455 7_556
Ge1 Ni Ho1 73.91(4) 7_556 7_556
Ge1 Ni Ho1 159.44(8) 7_546 7_556
Ge1 Ni Ho1 64.52(4) . 7_556
Ho2 Ni Ho1 132.65(3) . 7_556
Ho1 Ni Ho1 88.45(5) 7_546 7_556
Ge2 Ni Ho1 178.96(9) 3_455 .
Ge1 Ni Ho1 65.77(5) 7_556 .
Ge1 Ni Ho1 65.77(5) 7_546 .
Ge1 Ni Ho1 72.02(6) . .
Ho2 Ni Ho1 73.90(5) . .
Ho1 Ni Ho1 114.34(5) 7_546 .
Ho1 Ni Ho1 114.34(5) 7_556 .
Ge2 Ni Ho2 58.74(4) 3_455 7_557
Ge1 Ni Ho2 60.52(4) 7_556 7_557
Ge1 Ni Ho2 128.44(8) 7_546 7_557
Ge1 Ni Ho2 133.87(4) . 7_557
Ho2 Ni Ho2 67.15(4) . 7_557
Ho1 Ni Ho2 123.70(6) 7_546 7_557
Ho1 Ni Ho2 70.23(3) 7_556 7_557
Ho1 Ni Ho2 121.95(5) . 7_557
Ge2 Ni Ho2 58.74(4) 3_455 7_547
Ge1 Ni Ho2 128.44(8) 7_556 7_547
Ge1 Ni Ho2 60.52(4) 7_546 7_547
Ge1 Ni Ho2 133.87(4) . 7_547
Ho2 Ni Ho2 67.15(4) . 7_547
Ho1 Ni Ho2 70.23(3) 7_546 7_547
Ho1 Ni Ho2 123.70(6) 7_556 7_547
Ho1 Ni Ho2 121.95(5) . 7_547
Ho2 Ni Ho2 79.61(5) 7_557 7_547

loop_
_geom_bond_atom_site_label_1
_geom_bond_atom_site_label_2
_geom_bond_distance
_geom_bond_site_symmetry_2
Ho1 Ge2 2.9537(12) 5_646
Ho1 Ge2 2.9537(12) 5_656
Ho1 Ge1 3.0008(12) 7_546
Ho1 Ge1 3.0008(12) 7_556
Ho1 Ni 3.0182(14) 7_546
Ho1 Ni 3.0182(14) 7_556
Ho1 Ni 3.027(2) .
Ho1 Ge2 3.1219(12) 1_565
Ho1 Ge2 3.1219(12) .
Ho1 Ge1 3.3042(17) .
Ho1 In 3.3761(7) 1_565
Ho1 In 3.3761(7) .
Ho2 Ge2 2.8930(12) 5_657
Ho2 Ge2 2.8930(12) 5_647
Ho2 Ni 2.967(2) .
Ho2 Ge1 2.9727(17) 1_556
Ho2 Ge1 3.0416(13) 7_546
Ho2 Ge1 3.0416(13) 7_556
Ho2 Ni 3.2882(16) 7_557
Ho2 Ni 3.2882(16) 7_547
Ho2 In 3.3165(7) 1_565
Ho2 In 3.3165(7) .
Ho2 Ho2 3.4698(11) 7_547
Ho2 Ho2 3.4698(11) 7_557
In Ge2 2.8395(16) 5_647
In Ge2 2.8395(16) .
In Ge1 3.0807(16) 7_546
In Ge1 3.0807(16) 3_546
In Ho2 3.3165(7) 1_545
In Ho2 3.3165(7) 5_657
In Ho2 3.3165(7) 5_647
In Ho1 3.3761(7) 1_545
In Ho1 3.3761(7) 5_657
In Ho1 3.3761(7) 5_647
Ge1 Ni 2.4200(12) 7_556
Ge1 Ni 2.4200(12) 7_546
Ge1 Ni 2.556(3) .
Ge1 Ho2 2.9727(17) 1_554
Ge1 Ho1 3.0008(12) 7_546
Ge1 Ho1 3.0008(12) 7_556
Ge1 Ho2 3.0416(13) 7_546
Ge1 Ho2 3.0416(13) 7_556
Ge1 In 3.0807(16) 3_454
Ge2 Ni 2.391(2) 3_545
Ge2 Ge2 2.490(3) 5_646
Ge2 Ho2 2.8930(12) 5_657
Ge2 Ho2 2.8930(12) 5_647
Ge2 Ho1 2.9537(12) 5_646
Ge2 Ho1 2.9537(12) 5_656
Ge2 Ho1 3.1219(12) 1_545
Ni Ge2 2.391(2) 3_455
Ni Ge1 2.4200(12) 7_556
Ni Ge1 2.4200(12) 7_546
Ni Ho1 3.0182(14) 7_546
Ni Ho1 3.0182(14) 7_556
Ni Ho2 3.2881(16) 7_557
Ni Ho2 3.2881(16) 7_547
